data_4324107
loop_
_publ_author_name
'Satoru Shimomura'
'Nobuhiro Yanai'
'Ryotaro Matsuda'
'Susumu Kitagawa'

_publ_contact_author_address
;
 Department of Synthetic Chemistry 
 and Biological Chemistry, 
 Graduate School of Engineering, 
 Kyoto University, 
 Katsura, Kyoto 615-8510, Japan 
;
_publ_contact_author_email kitagawa@sbchem.kyoto-u.ac.jp
_publ_contact_author_fax +81-75-383-2732
_publ_contact_author_name 'Susumu Kitagawa'
_publ_contact_author_phone +81-75-383-2733
_publ_section_title
;
 Impact of Metal-Ion Dependence on the Porous and Electronic Properties of
 TCNQ-Dianion-Based Porous Coordination Polymers
;
_journal_name_full 'Inorganic Chemistry'
_journal_page_first 172
_journal_page_last 177
_journal_paper_doi 10.1021/ic1015498
_journal_volume 50
_journal_year 2011
_chemical_formula_moiety 'C30 Co N6 O8 '
_chemical_formula_sum 'C30 Co N6 O8'
_chemical_formula_weight 631.30
_space_group_IT_number 130
_symmetry_cell_setting tetragonal
_symmetry_Int_Tables_number 130
_symmetry_space_group_name_Hall '-P 4a 2ac'
_symmetry_space_group_name_H-M 'P 4/n c c :2'
_cell_angle_alpha 90.0000
_cell_angle_beta 90.0000
_cell_angle_gamma 90.0000
_cell_formula_units_Z 8
_cell_length_a 17.302(8)
_cell_length_b 17.302(8)
_cell_length_c 22.789(11)
_cell_measurement_reflns_used 10506
_cell_measurement_temperature 223.1
_cell_measurement_theta_max 29.9
_cell_measurement_theta_min 1.7
_cell_volume 6822(6)
_computing_cell_refinement CrystalClear
_computing_data_collection CrystalClear
_computing_data_reduction CrystalStructure
_computing_publication_material 'CrystalStructure 3.8'
_computing_structure_refinement CRYSTALS
_computing_structure_solution SIR2002
_diffrn_ambient_temperature 223.1
_diffrn_detector_area_resol_mean 7.31
_diffrn_measured_fraction_theta_full 0.995
_diffrn_measured_fraction_theta_max 0.995
_diffrn_measurement_device_type 'Rigaku Mercury'
_diffrn_measurement_method \w
_diffrn_radiation_type 'Mo K\a'
_diffrn_radiation_wavelength 0.71070
_diffrn_reflns_av_R_equivalents 0.128
_diffrn_reflns_limit_h_max 20
_diffrn_reflns_limit_h_min -20
_diffrn_reflns_limit_k_max 20
_diffrn_reflns_limit_k_min -19
_diffrn_reflns_limit_l_max 27
_diffrn_reflns_limit_l_min -13
_diffrn_reflns_number 23406
_diffrn_reflns_theta_full 25.04
_diffrn_reflns_theta_max 25.04
_exptl_absorpt_coefficient_mu 0.555
_exptl_absorpt_correction_T_max 0.895
_exptl_absorpt_correction_T_min 0.569
_exptl_absorpt_correction_type multi-scan
_exptl_absorpt_process_details 'Jacobson, R. (1998) Private communication'
_exptl_crystal_colour colorless
_exptl_crystal_density_diffrn 1.229
_exptl_crystal_density_method 'not measured'
_exptl_crystal_description prism
_exptl_crystal_F_000 2504.00
_exptl_crystal_size_max 0.20
_exptl_crystal_size_mid 0.20
_exptl_crystal_size_min 0.20
_refine_diff_density_max 0.84
_refine_diff_density_min -0.81
_refine_ls_extinction_method none
_refine_ls_goodness_of_fit_ref 1.059
_refine_ls_number_parameters 186
_refine_ls_number_reflns 1895
_refine_ls_R_factor_gt 0.0869
_refine_ls_shift/su_max 0.0000
_refine_ls_structure_factor_coef F
_refine_ls_weighting_details
;
    Chebychev polynomial with 3 parameters (Carruthers & Watkin, 1979)
    13.6593    6.1239    9.9787
;
_refine_ls_weighting_scheme calc
_refine_ls_wR_factor_ref 0.1209
_reflns_number_gt 1128
_reflns_number_total 3015
_reflns_threshold_expression F^2^>2.0\s(F^2^)
_cod_data_source_file ic1015498_si_001_3.cif
_cod_data_source_block '__091112_CoTb_as_1'
_cod_original_sg_symbol_H-M 'P 4/n c c'
_cod_original_formula_sum 'C30 Co N6 O8 '
_cod_database_code 4324107

loop_
_symmetry_equiv_pos_site_id
_symmetry_equiv_pos_as_xyz
1 +X,+Y,+Z
2 1/2-Y,+X,+Z
3 1/2-X,1/2-Y,+Z
4 +Y,1/2-X,+Z
5 1/2-X,+Y,1/2+Z
6 +Y,+X,1/2+Z
7 +X,1/2-Y,1/2+Z
8 1/2-Y,1/2-X,1/2+Z
9 -X,-Y,-Z
10 1/2+Y,-X,-Z
11 1/2+X,1/2+Y,-Z
12 -Y,1/2+X,-Z
13 1/2+X,-Y,1/2-Z
14 -Y,-X,1/2-Z
15 -X,1/2+Y,1/2-Z
16 1/2+Y,1/2+X,1/2-Z

loop_
_atom_site_label
_atom_site_type_symbol
_atom_site_fract_x
_atom_site_fract_y
_atom_site_fract_z
_atom_site_U_iso_or_equiv
_atom_site_adp_type
_atom_site_occupancy
_atom_site_symmetry_multiplicity
_atom_site_calc_flag
_atom_site_refinement_flags
_atom_site_disorder_assembly
_atom_site_disorder_group
Co(1) Co 0.2500 0.2500 0.46161(6) 0.0288(3) Uani 1.00 4 d S . .
Co(2) Co 0.7500 0.2500 0.5000 0.0275(3) Uani 1.00 4 d S . .
O(1) O 0.4797(14) 0.6868(15) 0.2065(13) 0.319(11) Uiso 1.00 1 d . . .
O(2) O 0.344(2) 0.478(2) 0.1940(18) 0.417(16) Uiso 1.00 1 d . . .
O(3) O 0.4819(11) 0.8453(13) 0.2250(10) 0.269(8) Uiso 1.00 1 d . . .
O(4) O 0.4411(15) 0.3402(16) 0.1816(15) 0.369(13) Uiso 1.00 1 d . . .
N(1) N 0.3717(2) 0.2708(2) 0.4628(2) 0.0397(14) Uani 1.00 1 d . . .
N(2) N 0.6282(2) 0.2661(2) 0.4992(2) 0.0351(13) Uani 1.00 1 d . . .
N(3) N 0.2500 0.2500 0.5542(4) 0.0291(16) Uani 1.00 4 d S . .
N(4) N 0.2500 0.2500 0.3684(4) 0.0366(18) Uani 1.00 4 d S . .
N(5) N 0.7500 0.2500 0.4071(3) 0.0330(16) Uani 1.00 2 d S . .
C(1) C 0.4310(3) 0.2960(3) 0.4722(2) 0.0354(16) Uani 1.00 1 d . . .
C(2) C 0.4991(3) 0.3345(3) 0.4851(3) 0.0409(16) Uani 1.00 1 d . . .
C(3) C 0.5690(3) 0.2933(3) 0.4927(2) 0.0356(16) Uani 1.00 1 d . . .
C(4) C 0.5001(3) 0.4190(3) 0.4935(2) 0.0384(16) Uani 1.00 1 d . . .
C(5) C 0.4333(3) 0.4624(4) 0.4842(3) 0.052(2) Uani 1.00 1 d . . .
C(6) C 0.4336(3) 0.5418(3) 0.4913(3) 0.050(2) Uani 1.00 1 d . . .
C(7) C 0.3058(9) 0.2152(10) 0.5862(5) 0.059(4) Uani 0.50 1 d P . .
C(8) C 0.3082(9) 0.2139(10) 0.6471(6) 0.066(4) Uani 0.50 1 d P . .
C(9) C 0.2500 0.2500 0.6805(4) 0.038(2) Uani 1.00 4 d S . .
C(10) C 0.2500 0.2500 0.7446(5) 0.041(2) Uani 1.00 4 d S . .
C(11) C 0.2150(11) 0.3091(11) 0.7768(5) 0.077(5) Uani 0.50 1 d P . .
C(12) C 0.3057(9) 0.2161(11) 0.3367(5) 0.066(4) Uani 0.50 1 d P . .
C(13) C 0.7177(4) 0.3073(4) 0.3752(3) 0.054(2) Uani 1.00 1 d . . .
C(14) C 0.7168(5) 0.3095(4) 0.3149(3) 0.059(2) Uani 1.00 1 d . . .
C(15) C 0.7500 0.2500 0.2827(4) 0.045(2) Uani 1.00 2 d S . .
C(16) C 0.465(2) 0.674(2) 0.1471(19) 0.318(17) Uiso 1.00 1 d . . .
C(17) C 0.316(3) 0.507(2) 0.138(2) 0.44(3) Uiso 1.00 1 d . . .
C(18) C 0.4999(14) 0.8927(18) 0.1791(13) 0.244(11) Uiso 1.00 1 d . . .
C(19) C 0.454(2) 0.317(2) 0.115(2) 0.336(18) Uiso 1.00 1 d . . .

loop_
_atom_site_aniso_label
_atom_site_aniso_U_11
_atom_site_aniso_U_22
_atom_site_aniso_U_33
_atom_site_aniso_U_12
_atom_site_aniso_U_13
_atom_site_aniso_U_23
Co(1) 0.0242(5) 0.0242(5) 0.0382(8) 0.0000 0.0000 0.0000
Co(2) 0.0227(5) 0.0227(5) 0.0371(8) 0.0000 0.0000 0.0000
N(1) 0.024(2) 0.042(2) 0.053(3) 0.004(2) -0.004(2) -0.003(2)
N(2) 0.023(2) 0.030(2) 0.052(2) 0.004(2) -0.003(2) 0.0015(19)
N(3) 0.017(2) 0.017(2) 0.052(5) 0.0000 0.0000 0.0000
N(4) 0.037(3) 0.037(3) 0.036(4) 0.0000 0.0000 0.0000
N(5) 0.022(2) 0.019(2) 0.058(4) 0.001(2) 0.0000 0.0000
C(1) 0.026(3) 0.029(3) 0.052(3) 0.001(2) 0.002(2) -0.000(2)
C(2) 0.030(2) 0.025(2) 0.068(4) -0.001(2) 0.000(2) 0.004(2)
C(3) 0.028(3) 0.032(3) 0.047(3) -0.007(2) 0.002(2) -0.008(2)
C(4) 0.028(2) 0.030(2) 0.057(3) -0.006(2) -0.003(2) 0.001(2)
C(5) 0.032(3) 0.046(3) 0.078(4) -0.002(3) -0.005(3) -0.010(3)
C(6) 0.026(3) 0.027(3) 0.098(6) 0.005(2) -0.012(3) 0.001(3)
C(7) 0.073(10) 0.074(9) 0.031(6) 0.016(8) -0.020(6) 0.001(6)
C(8) 0.070(10) 0.082(10) 0.046(7) 0.044(8) -0.013(7) -0.005(7)
C(9) 0.040(3) 0.040(3) 0.032(5) 0.0000 0.0000 0.0000
C(10) 0.039(4) 0.039(4) 0.045(6) 0.0000 0.0000 0.0000
C(11) 0.099(12) 0.103(14) 0.028(6) 0.066(10) -0.007(7) -0.017(7)
C(12) 0.065(10) 0.100(11) 0.033(6) 0.063(8) 0.002(6) 0.007(7)
C(13) 0.063(4) 0.043(3) 0.055(4) 0.017(3) 0.006(3) 0.002(3)
C(14) 0.077(5) 0.046(4) 0.054(4) 0.012(3) -0.002(3) 0.001(3)
C(15) 0.046(5) 0.037(4) 0.052(5) 0.009(4) 0.0000 0.0000

loop_
_atom_type_symbol
_atom_type_description
_atom_type_scat_dispersion_real
_atom_type_scat_dispersion_imag
_atom_type_scat_source
C C 0.003 0.002
;
International Tables for Crystallography
(1992, Vol. C, Tables 4.2.6.8 and 6.1.1.4)
;
N N 0.006 0.003
;
International Tables for Crystallography
(1992, Vol. C, Tables 4.2.6.8 and 6.1.1.4)
;
O O 0.011 0.006
;
International Tables for Crystallography
(1992, Vol. C, Tables 4.2.6.8 and 6.1.1.4)
;
Co Co 0.349 0.972
;
International Tables for Crystallography
(1992, Vol. C, Tables 4.2.6.8 and 6.1.1.4)
;

loop_
_geom_angle_atom_site_label_1
_geom_angle_atom_site_label_2
_geom_angle_atom_site_label_3
_geom_angle
_geom_angle_publ_flag
_geom_angle_site_symmetry_1
_geom_angle_site_symmetry_2
_geom_angle_site_symmetry_3
N(1) Co(1) N(1) 89.99(19) yes . . 2_555
N(1) Co(1) N(1) 178.6(2) yes . . 3_555
N(1) Co(1) N(1) 89.99(19) yes . . 4_555
N(1) Co(1) N(3) 89.29(13) yes . . .
N(1) Co(1) N(4) 90.71(13) yes . . .
N(1) Co(1) N(1) 89.99(19) yes 2_555 . 3_555
N(1) Co(1) N(1) 178.6(2) yes 2_555 . 4_555
N(1) Co(1) N(3) 89.29(13) yes 2_555 . .
N(1) Co(1) N(4) 90.71(13) yes 2_555 . .
N(1) Co(1) N(1) 89.99(19) yes 3_555 . 4_555
N(1) Co(1) N(3) 89.29(13) yes 3_555 . .
N(1) Co(1) N(4) 90.71(13) yes 3_555 . .
N(1) Co(1) N(3) 89.29(13) yes 4_555 . .
N(1) Co(1) N(4) 90.71(13) yes 4_555 . .
N(3) Co(1) N(4) 180.0000 yes . . .
N(2) Co(2) N(2) 179.01(18) yes . . 3_655
N(2) Co(2) N(2) 90.00(17) yes . . 10_566
N(2) Co(2) N(2) 90.00(17) yes . . 12_646
N(2) Co(2) N(5) 89.50(12) yes . . .
N(2) Co(2) N(5) 90.50(12) yes . . 10_566
N(2) Co(2) N(2) 90.00(17) yes 3_655 . 10_566
N(2) Co(2) N(2) 90.00(17) yes 3_655 . 12_646
N(2) Co(2) N(5) 89.50(12) yes 3_655 . .
N(2) Co(2) N(5) 90.50(12) yes 3_655 . 10_566
N(2) Co(2) N(2) 179.01(18) yes 10_566 . 12_646
N(2) Co(2) N(5) 90.50(12) yes 10_566 . .
N(2) Co(2) N(5) 89.50(12) yes 10_566 . 10_566
N(2) Co(2) N(5) 90.50(12) yes 12_646 . .
N(2) Co(2) N(5) 89.50(12) yes 12_646 . 10_566
N(5) Co(2) N(5) 180.0000 yes . . 10_566
Co(1) N(1) C(1) 163.3(4) yes . . .
Co(2) N(2) C(3) 161.5(4) yes . . .
Co(1) N(3) C(7) 122.7(6) yes . . .
Co(1) N(3) C(7) 122.7(6) yes . . 2_555
Co(1) N(3) C(7) 122.7(6) yes . . 3_555
Co(1) N(3) C(7) 122.7(6) yes . . 4_555
C(7) N(3) C(7) 73.1(10) yes . . 2_555
C(7) N(3) C(7) 114.7(10) yes . . 3_555
C(7) N(3) C(7) 73.1(10) yes . . 4_555
C(7) N(3) C(7) 73.1(10) yes 2_555 . 3_555
C(7) N(3) C(7) 114.7(11) yes 2_555 . 4_555
C(7) N(3) C(7) 73.1(10) yes 3_555 . 4_555
Co(1) N(4) C(12) 122.6(6) yes . . .
Co(1) N(4) C(12) 122.6(7) yes . . 2_555
Co(1) N(4) C(12) 122.6(6) yes . . 3_555
Co(1) N(4) C(12) 122.6(7) yes . . 4_555
C(12) N(4) C(12) 73.1(11) yes . . 2_555
C(12) N(4) C(12) 114.8(10) yes . . 3_555
C(12) N(4) C(12) 73.1(10) yes . . 4_555
C(12) N(4) C(12) 73.1(10) yes 2_555 . 3_555
C(12) N(4) C(12) 114.8(11) yes 2_555 . 4_555
C(12) N(4) C(12) 73.1(11) yes 3_555 . 4_555
Co(2) N(5) C(13) 122.6(4) yes . . .
Co(2) N(5) C(13) 122.6(4) yes . . 3_655
C(13) N(5) C(13) 114.9(7) yes . . 3_655
N(1) C(1) C(2) 173.6(6) yes . . .
C(1) C(2) C(3) 120.8(5) yes . . .
C(1) C(2) C(4) 120.9(5) yes . . .
C(3) C(2) C(4) 118.2(5) yes . . .
N(2) C(3) C(2) 174.2(6) yes . . .
C(2) C(4) C(5) 120.2(5) yes . . .
C(2) C(4) C(6) 122.1(5) yes . . 9_666
C(5) C(4) C(6) 117.6(5) yes . . 9_666
C(4) C(5) C(6) 120.8(6) yes . . .
C(4) C(6) C(5) 121.6(5) yes 9_666 . .
N(3) C(7) C(7) 53.5(8) yes . . 2_555
N(3) C(7) C(7) 53.5(8) yes . . 4_555
N(3) C(7) C(8) 124.6(13) yes . . .
C(7) C(7) C(7) 90.0(11) yes 2_555 . 4_555
C(7) C(7) C(8) 91.3(12) yes 2_555 . .
C(7) C(7) C(8) 91.5(11) yes 4_555 . .
C(7) C(8) C(8) 88.7(12) yes . . 2_555
C(7) C(8) C(8) 88.5(11) yes . . 4_555
C(7) C(8) C(9) 120.7(14) yes . . .
C(8) C(8) C(8) 90.0(11) yes 2_555 . 4_555
C(8) C(8) C(9) 53.5(8) yes 2_555 . .
C(8) C(8) C(9) 53.5(8) yes 4_555 . .
C(8) C(9) C(8) 73.0(10) yes . . 2_555
C(8) C(9) C(8) 114.6(11) yes . . 3_555
C(8) C(9) C(8) 73.0(10) yes . . 4_555
C(8) C(9) C(10) 122.7(7) yes . . .
C(8) C(9) C(8) 73.0(10) yes 2_555 . 3_555
C(8) C(9) C(8) 114.6(11) yes 2_555 . 4_555
C(8) C(9) C(10) 122.7(7) yes 2_555 . .
C(8) C(9) C(8) 73.0(10) yes 3_555 . 4_555
C(8) C(9) C(10) 122.7(7) yes 3_555 . .
C(8) C(9) C(10) 122.7(7) yes 4_555 . .
C(9) C(10) C(11) 121.6(7) yes . . .
C(9) C(10) C(11) 121.6(7) yes . . 2_555
C(9) C(10) C(11) 121.6(7) yes . . 3_555
C(9) C(10) C(11) 121.6(7) yes . . 4_555
C(11) C(10) C(11) 74.0(11) yes . . 2_555
C(11) C(10) C(11) 116.7(12) yes . . 3_555
C(11) C(10) C(11) 74.0(11) yes . . 4_555
C(11) C(10) C(11) 74.0(11) yes 2_555 . 3_555
C(11) C(10) C(11) 116.7(12) yes 2_555 . 4_555
C(11) C(10) C(11) 74.0(11) yes 3_555 . 4_555
C(10) C(11) C(11) 53.0(9) yes . . 2_555
C(10) C(11) C(11) 53.0(9) yes . . 4_555
C(10) C(11) C(12) 119.1(15) yes . . 6_555
C(11) C(11) C(11) 90.0(13) yes 2_555 . 4_555
C(11) C(11) C(12) 87.7(13) yes 2_555 . 6_555
C(11) C(11) C(12) 88.6(12) yes 4_555 . 6_555
N(4) C(12) C(11) 125.2(15) yes . . 6_554
N(4) C(12) C(12) 53.4(8) yes . . 2_555
N(4) C(12) C(12) 53.4(8) yes . . 4_555
C(11) C(12) C(12) 91.4(13) yes 6_554 . 2_555
C(11) C(12) C(12) 92.3(12) yes 6_554 . 4_555
C(12) C(12) C(12) 90.0(12) yes 2_555 . 4_555
N(5) C(13) C(14) 124.3(6) yes . . .
C(13) C(14) C(15) 120.2(7) yes . . .
C(14) C(15) C(14) 116.2(8) yes . . 3_655
C(14) C(15) C(15) 121.9(4) yes . . 14_665
C(14) C(15) C(15) 121.9(4) yes 3_655 . 14_665

loop_
_geom_bond_atom_site_label_1
_geom_bond_atom_site_label_2
_geom_bond_distance
_geom_bond_publ_flag
_geom_bond_site_symmetry_1
_geom_bond_site_symmetry_2
Co(1) N(1) 2.136(5) yes . .
Co(1) N(1) 2.136(5) yes . 2_555
Co(1) N(1) 2.136(5) yes . 3_555
Co(1) N(1) 2.136(5) yes . 4_555
Co(1) N(3) 2.111(10) yes . .
Co(1) N(4) 2.124(9) yes . .
Co(2) N(2) 2.126(4) yes . .
Co(2) N(2) 2.126(4) yes . 3_655
Co(2) N(2) 2.126(4) yes . 10_566
Co(2) N(2) 2.126(4) yes . 12_646
Co(2) N(5) 2.116(7) yes . .
Co(2) N(5) 2.116(7) yes . 10_566
O(1) C(16) 1.39(5) yes . .
O(2) C(17) 1.45(7) yes . .
O(3) C(18) 1.37(3) yes . .
O(4) C(19) 1.58(5) yes . .
N(1) C(1) 1.135(7) yes . .
N(2) C(3) 1.137(7) yes . .
N(3) C(7) 1.351(16) yes . .
N(3) C(7) 1.351(16) yes . 2_555
N(3) C(7) 1.351(16) yes . 3_555
N(3) C(7) 1.351(16) yes . 4_555
N(4) C(12) 1.339(16) yes . .
N(4) C(12) 1.339(17) yes . 2_555
N(4) C(12) 1.339(16) yes . 3_555
N(4) C(12) 1.339(17) yes . 4_555
N(5) C(13) 1.349(8) yes . .
N(5) C(13) 1.349(8) yes . 3_655
C(1) C(2) 1.384(8) yes . .
C(2) C(3) 1.414(8) yes . .
C(2) C(4) 1.475(8) yes . .
C(4) C(5) 1.396(8) yes . .
C(4) C(6) 1.376(8) yes . 9_666
C(5) C(6) 1.383(9) yes . .
C(7) C(7) 1.61(2) yes . 2_555
C(7) C(7) 1.61(2) yes . 4_555
C(7) C(8) 1.388(19) yes . .
C(8) C(8) 1.68(2) yes . 2_555
C(8) C(8) 1.68(2) yes . 4_555
C(8) C(9) 1.409(17) yes . .
C(9) C(10) 1.461(16) yes . .
C(10) C(11) 1.397(19) yes . .
C(10) C(11) 1.397(19) yes . 2_555
C(10) C(11) 1.397(19) yes . 3_555
C(10) C(11) 1.397(19) yes . 4_555
C(11) C(11) 1.68(2) yes . 2_555
C(11) C(11) 1.68(2) yes . 4_555
C(11) C(12) 1.368(18) yes . 6_555
C(12) C(12) 1.60(2) yes . 2_555
C(12) C(12) 1.60(2) yes . 4_555
C(13) C(14) 1.375(10) yes . .
C(14) C(15) 1.388(9) yes . .
C(15) C(15) 1.491(13) yes . 14_665

loop_
_geom_contact_atom_site_label_1
_geom_contact_atom_site_label_2
_geom_contact_distance
_geom_contact_publ_flag
_geom_contact_site_symmetry_1
_geom_contact_site_symmetry_2
O(1) O(2) 2.44(5) ? . 14_665
O(1) O(3) 2.78(3) ? . .
O(1) C(17) 3.55(7) ? . 14_665
O(2) O(1) 2.44(5) ? . 14_665
O(2) O(4) 2.94(4) ? . .
O(2) O(4) 3.26(4) ? . 2_555
O(2) C(8) 3.54(3) ? . 7_554
O(2) C(19) 3.34(5) ? . 2_555
O(3) O(1) 2.78(3) ? . .
O(3) O(3) 3.53(3) ? . 16_455
O(3) O(4) 2.51(4) ? . 15_655
O(3) C(16) 3.47(4) ? . .
O(4) O(2) 2.94(4) ? . .
O(4) O(2) 3.26(4) ? . 4_555
O(4) O(3) 2.51(4) ? . 15_645
O(4) C(7) 3.33(3) ? . 7_554
O(4) C(8) 2.60(3) ? . 7_554
O(4) C(11) 3.50(3) ? . 5_554
O(4) C(17) 3.10(6) ? . 4_555
O(4) C(18) 3.46(4) ? . 15_645
N(4) C(10) 2.821(15) ? . 5_554
N(4) C(11) 2.403(17) ? . 5_554
N(4) C(11) 2.403(17) ? . 7_554
N(4) C(11) 2.403(17) ? . 8_554
C(2) C(17) 3.51(6) ? . 6_555
C(3) C(17) 3.51(6) ? . 6_555
C(7) O(4) 3.33(3) ? . 7_555
C(7) C(19) 2.71(4) ? . 7_555
C(8) O(2) 3.54(3) ? . 7_555
C(8) O(4) 2.60(3) ? . 7_555
C(8) C(19) 2.68(4) ? . 7_555
C(10) N(4) 2.821(15) ? . 5_555
C(10) C(12) 2.383(17) ? . 5_555
C(10) C(12) 2.383(17) ? . 7_555
C(10) C(12) 2.383(17) ? . 8_555
C(11) O(4) 3.50(3) ? . 5_555
C(11) N(4) 2.403(17) ? . 5_555
C(11) C(12) 2.14(2) ? . 5_555
C(11) C(12) 2.13(2) ? . 7_555
C(11) C(12) 2.69(2) ? . 8_555
C(12) C(10) 2.383(17) ? . 5_554
C(12) C(11) 2.14(2) ? . 5_554
C(12) C(11) 2.13(2) ? . 7_554
C(12) C(11) 2.69(2) ? . 8_554
C(15) C(14) 2.518(11) ? . 16_545
C(16) O(3) 3.47(4) ? . .
C(17) O(1) 3.55(7) ? . 14_665
C(17) O(4) 3.10(6) ? . 2_555
C(17) C(2) 3.51(6) ? . 6_554
C(17) C(3) 3.51(6) ? . 6_554
C(17) C(19) 2.54(7) ? . 2_555
C(18) O(4) 3.46(4) ? . 15_655
C(19) O(2) 3.34(5) ? . 4_555
C(19) C(7) 2.71(4) ? . 7_554
C(19) C(8) 2.68(4) ? . 7_554
C(19) C(17) 2.54(6) ? . 4_555

loop_
_geom_torsion_atom_site_label_1
_geom_torsion_atom_site_label_2
_geom_torsion_atom_site_label_3
_geom_torsion_atom_site_label_4
_geom_torsion
_geom_torsion_publ_flag
_geom_torsion_site_symmetry_1
_geom_torsion_site_symmetry_2
_geom_torsion_site_symmetry_3
_geom_torsion_site_symmetry_4
N(1) Co(1) N(1) C(1) -141.0(17) ? . . 2_555 2_555
N(1) Co(1) N(1) C(1) 37.5(17) ? 2_555 . . .
N(1) Co(1) N(1) C(1) -52(8) ? . . 3_555 3_555
N(1) Co(1) N(1) C(1) -52(8) ? 3_555 . . .
N(1) Co(1) N(1) C(1) 37.5(17) ? . . 4_555 4_555
N(1) Co(1) N(1) C(1) -141.0(17) ? 4_555 . . .
N(1) Co(1) N(3) C(7) -41.7(8) ? . . . .
N(1) Co(1) N(3) C(7) 48.3(8) ? . . . 2_555
N(1) Co(1) N(3) C(7) 138.3(8) ? . . . 3_555
N(1) Co(1) N(3) C(7) -131.7(8) ? . . . 4_555
N(3) Co(1) N(1) C(1) -51.8(16) ? . . . .
N(1) Co(1) N(4) C(12) 41.1(9) ? . . . .
N(1) Co(1) N(4) C(12) -48.9(8) ? . . . 2_555
N(1) Co(1) N(4) C(12) -138.9(9) ? . . . 3_555
N(1) Co(1) N(4) C(12) 131.1(8) ? . . . 4_555
N(4) Co(1) N(1) C(1) 128.2(16) ? . . . .
N(1) Co(1) N(1) C(1) -141.0(16) ? 2_555 . 3_555 3_555
N(1) Co(1) N(1) C(1) 37.5(17) ? 3_555 . 2_555 2_555
N(1) Co(1) N(1) C(1) -52(8) ? 2_555 . 4_555 4_555
N(1) Co(1) N(1) C(1) -52(8) ? 4_555 . 2_555 2_555
N(1) Co(1) N(3) C(7) -131.7(8) ? 2_555 . . .
N(1) Co(1) N(3) C(7) -41.7(8) ? 2_555 . . 2_555
N(1) Co(1) N(3) C(7) 48.3(8) ? 2_555 . . 3_555
N(1) Co(1) N(3) C(7) 138.3(8) ? 2_555 . . 4_555
N(3) Co(1) N(1) C(1) -51.8(16) ? . . 2_555 2_555
N(1) Co(1) N(4) C(12) 131.1(9) ? 2_555 . . .
N(1) Co(1) N(4) C(12) 41.1(8) ? 2_555 . . 2_555
N(1) Co(1) N(4) C(12) -48.9(9) ? 2_555 . . 3_555
N(1) Co(1) N(4) C(12) -138.9(8) ? 2_555 . . 4_555
N(4) Co(1) N(1) C(1) 128.2(16) ? . . 2_555 2_555
N(1) Co(1) N(1) C(1) -141.0(17) ? 3_555 . 4_555 4_555
N(1) Co(1) N(1) C(1) 37.5(16) ? 4_555 . 3_555 3_555
N(1) Co(1) N(3) C(7) 138.3(8) ? 3_555 . . .
N(1) Co(1) N(3) C(7) -131.7(8) ? 3_555 . . 2_555
N(1) Co(1) N(3) C(7) -41.7(8) ? 3_555 . . 3_555
N(1) Co(1) N(3) C(7) 48.3(8) ? 3_555 . . 4_555
N(3) Co(1) N(1) C(1) -51.8(16) ? . . 3_555 3_555
N(1) Co(1) N(4) C(12) -138.9(9) ? 3_555 . . .
N(1) Co(1) N(4) C(12) 131.1(8) ? 3_555 . . 2_555
N(1) Co(1) N(4) C(12) 41.1(9) ? 3_555 . . 3_555
N(1) Co(1) N(4) C(12) -48.9(8) ? 3_555 . . 4_555
N(4) Co(1) N(1) C(1) 128.2(16) ? . . 3_555 3_555
N(1) Co(1) N(3) C(7) 48.3(8) ? 4_555 . . .
N(1) Co(1) N(3) C(7) 138.3(8) ? 4_555 . . 2_555
N(1) Co(1) N(3) C(7) -131.7(8) ? 4_555 . . 3_555
N(1) Co(1) N(3) C(7) -41.7(8) ? 4_555 . . 4_555
N(3) Co(1) N(1) C(1) -51.8(17) ? . . 4_555 4_555
N(1) Co(1) N(4) C(12) -48.9(9) ? 4_555 . . .
N(1) Co(1) N(4) C(12) -138.9(8) ? 4_555 . . 2_555
N(1) Co(1) N(4) C(12) 131.1(9) ? 4_555 . . 3_555
N(1) Co(1) N(4) C(12) 41.1(8) ? 4_555 . . 4_555
N(4) Co(1) N(1) C(1) 128.2(17) ? . . 4_555 4_555
N(2) Co(2) N(2) C(3) -68(10) ? . . 3_655 3_655
N(2) Co(2) N(2) C(3) -68(10) ? 3_655 . . .
N(2) Co(2) N(2) C(3) 158.0(15) ? . . 10_566 10_566
N(2) Co(2) N(2) C(3) 23.0(14) ? 10_566 . . .
N(2) Co(2) N(2) C(3) -23.0(15) ? . . 12_646 12_646
N(2) Co(2) N(2) C(3) -158.0(14) ? 12_646 . . .
N(2) Co(2) N(5) C(13) 53.1(4) ? . . . .
N(2) Co(2) N(5) C(13) -126.9(4) ? . . . 3_655
N(5) Co(2) N(2) C(3) -67.5(14) ? . . . .
N(2) Co(2) N(5) C(13) -143.1(3) ? . . 10_566 10_566
N(5) Co(2) N(2) C(3) 112.5(14) ? 10_566 . . .
N(2) Co(2) N(2) C(3) -23.0(15) ? 3_655 . 10_566 10_566
N(2) Co(2) N(2) C(3) -158.0(14) ? 10_566 . 3_655 3_655
N(2) Co(2) N(2) C(3) 158.0(15) ? 3_655 . 12_646 12_646
N(2) Co(2) N(2) C(3) 23.0(14) ? 12_646 . 3_655 3_655
N(2) Co(2) N(5) C(13) -126.9(4) ? 3_655 . . .
N(2) Co(2) N(5) C(13) 53.1(4) ? 3_655 . . 3_655
N(5) Co(2) N(2) C(3) -67.5(14) ? . . 3_655 3_655
N(2) Co(2) N(5) C(13) 36.9(3) ? 3_655 . 10_566 10_566
N(5) Co(2) N(2) C(3) 112.5(14) ? 10_566 . 3_655 3_655
N(2) Co(2) N(2) C(3) 68(10) ? 10_566 . 12_646 12_646
N(2) Co(2) N(2) C(3) 68(10) ? 12_646 . 10_566 10_566
N(2) Co(2) N(5) C(13) -36.9(4) ? 10_566 . . .
N(2) Co(2) N(5) C(13) 143.1(4) ? 10_566 . . 3_655
N(5) Co(2) N(2) C(3) -112.5(15) ? . . 10_566 10_566
N(2) Co(2) N(5) C(13) -53.1(3) ? 10_566 . 10_566 10_566
N(5) Co(2) N(2) C(3) 67.5(15) ? 10_566 . 10_566 10_566
N(2) Co(2) N(5) C(13) 143.1(4) ? 12_646 . . .
N(2) Co(2) N(5) C(13) -36.9(4) ? 12_646 . . 3_655
N(5) Co(2) N(2) C(3) -112.5(15) ? . . 12_646 12_646
N(2) Co(2) N(5) C(13) 126.9(3) ? 12_646 . 10_566 10_566
N(5) Co(2) N(2) C(3) 67.5(15) ? 10_566 . 12_646 12_646
Co(1) N(1) C(1) C(2) -24(7) ? . . . .
Co(2) N(2) C(3) C(2) -25(7) ? . . . .
Co(1) N(3) C(7) C(8) 179.9(10) ? . . . .
Co(1) N(3) C(7) C(7) 118.4(7) ? . . . 2_555
Co(1) N(3) C(7) C(7) -118.4(8) ? . . . 4_555
Co(1) N(3) C(7) C(8) 179.9(9) ? . . 2_555 2_555
Co(1) N(3) C(7) C(7) -118.4(7) ? . . 2_555 .
Co(1) N(3) C(7) C(8) 179.9(10) ? . . 3_555 3_555
Co(1) N(3) C(7) C(7) -118.4(8) ? . . 3_555 2_555
Co(1) N(3) C(7) C(7) 118.4(7) ? . . 3_555 4_555
Co(1) N(3) C(7) C(8) 179.9(9) ? . . 4_555 4_555
Co(1) N(3) C(7) C(7) 118.4(8) ? . . 4_555 .
C(7) N(3) C(7) C(8) -61.8(16) ? . . 2_555 2_555
C(7) N(3) C(7) C(8) 61.5(16) ? 2_555 . . .
C(7) N(3) C(7) C(7) 123.3(10) ? 2_555 . . 4_555
C(7) N(3) C(7) C(8) -0.1(19) ? . . 3_555 3_555
C(7) N(3) C(7) C(7) 61.6(11) ? . . 3_555 2_555
C(7) N(3) C(7) C(7) -61.6(11) ? . . 3_555 4_555
C(7) N(3) C(7) C(8) -0.1(16) ? 3_555 . . .
C(7) N(3) C(7) C(7) -61.6(11) ? 3_555 . . 2_555
C(7) N(3) C(7) C(7) 61.6(11) ? 3_555 . . 4_555
C(7) N(3) C(7) C(8) 61.5(16) ? . . 4_555 4_555
C(7) N(3) C(7) C(8) -61.8(16) ? 4_555 . . .
C(7) N(3) C(7) C(7) -123.3(10) ? 4_555 . . 2_555
C(7) N(3) C(7) C(8) -61.8(16) ? 2_555 . 3_555 3_555
C(7) N(3) C(7) C(7) -123.3(10) ? 2_555 . 3_555 4_555
C(7) N(3) C(7) C(8) 61.5(16) ? 3_555 . 2_555 2_555
C(7) N(3) C(7) C(7) 123.3(10) ? 3_555 . 2_555 .
C(7) N(3) C(7) C(8) -0.1(16) ? 2_555 . 4_555 4_555
C(7) N(3) C(7) C(7) -61.6(11) ? 2_555 . 4_555 .
C(7) N(3) C(7) C(8) -0.1(17) ? 4_555 . 2_555 2_555
C(7) N(3) C(7) C(7) 61.6(11) ? 4_555 . 2_555 .
C(7) N(3) C(7) C(8) -61.8(16) ? 3_555 . 4_555 4_555
C(7) N(3) C(7) C(7) -123.3(10) ? 3_555 . 4_555 .
C(7) N(3) C(7) C(8) 61.5(16) ? 4_555 . 3_555 3_555
C(7) N(3) C(7) C(7) 123.3(10) ? 4_555 . 3_555 2_555
Co(1) N(4) C(12) C(11) -179.2(13) ? . . . 6_554
Co(1) N(4) C(12) C(12) -118.3(8) ? . . . 2_555
Co(1) N(4) C(12) C(12) 118.3(8) ? . . . 4_555
Co(1) N(4) C(12) C(12) 118.3(7) ? . . 2_555 .
Co(1) N(4) C(12) C(12) 118.3(8) ? . . 3_555 2_555
Co(1) N(4) C(12) C(12) -118.3(8) ? . . 3_555 4_555
Co(1) N(4) C(12) C(12) -118.3(8) ? . . 4_555 .
C(12) N(4) C(12) C(11) -60.9(18) ? 2_555 . . 6_554
C(12) N(4) C(12) C(12) -123.4(11) ? 2_555 . . 4_555
C(12) N(4) C(12) C(12) -61.7(12) ? . . 3_555 2_555
C(12) N(4) C(12) C(12) 61.7(12) ? . . 3_555 4_555
C(12) N(4) C(12) C(11) 0.8(15) ? 3_555 . . 6_554
C(12) N(4) C(12) C(12) 61.7(12) ? 3_555 . . 2_555
C(12) N(4) C(12) C(12) -61.7(12) ? 3_555 . . 4_555
C(12) N(4) C(12) C(11) 62.5(18) ? 4_555 . . 6_554
C(12) N(4) C(12) C(12) 123.4(11) ? 4_555 . . 2_555
C(12) N(4) C(12) C(12) 123.4(11) ? 2_555 . 3_555 4_555
C(12) N(4) C(12) C(12) -123.4(11) ? 3_555 . 2_555 .
C(12) N(4) C(12) C(12) 61.7(11) ? 2_555 . 4_555 .
C(12) N(4) C(12) C(12) -61.7(11) ? 4_555 . 2_555 .
C(12) N(4) C(12) C(12) 123.4(11) ? 3_555 . 4_555 .
C(12) N(4) C(12) C(12) -123.4(11) ? 4_555 . 3_555 2_555
Co(2) N(5) C(13) C(14) 179.8(4) ? . . . .
Co(2) N(5) C(13) C(14) 179.8(4) ? . . 3_655 3_655
C(13) N(5) C(13) C(14) -0.2(8) ? . . 3_655 3_655
C(13) N(5) C(13) C(14) -0.2(5) ? 3_655 . . .
N(1) C(1) C(2) C(3) 168(5) ? . . . .
N(1) C(1) C(2) C(4) -10(6) ? . . . .
C(1) C(2) C(3) N(2) 174(6) ? . . . .
C(1) C(2) C(4) C(5) -4.9(10) ? . . . .
C(1) C(2) C(4) C(6) 177.3(6) ? . . . 9_666
C(3) C(2) C(4) C(5) 177.4(6) ? . . . .
C(3) C(2) C(4) C(6) -0.4(8) ? . . . 9_666
C(4) C(2) C(3) N(2) -8(7) ? . . . .
C(2) C(4) C(5) C(6) -179.4(6) ? . . . .
C(2) C(4) C(6) C(5) 179.4(6) ? . . 9_666 9_666
C(5) C(4) C(6) C(5) 1.5(11) ? . . 9_666 9_666
C(6) C(4) C(5) C(6) -1.5(10) ? 9_666 . . .
C(4) C(5) C(6) C(4) 1.5(11) ? . . . 9_666
N(3) C(7) C(7) C(8) 133.5(13) ? . . 2_555 2_555
N(3) C(7) C(7) C(8) -133.7(14) ? . . 4_555 4_555
N(3) C(7) C(8) C(9) 0(2) ? . . . .
N(3) C(7) C(8) C(8) -44.8(17) ? . . . 2_555
N(3) C(7) C(8) C(8) 45.2(18) ? . . . 4_555
C(7) C(7) C(7) N(3) 42.2(8) ? 2_555 . 4_555 .
C(7) C(7) C(7) C(8) -91.5(12) ? 2_555 . 4_555 4_555
C(7) C(7) C(7) N(3) -42.2(7) ? 4_555 . 2_555 .
C(7) C(7) C(7) C(8) 91.3(11) ? 4_555 . 2_555 2_555
C(7) C(7) C(8) C(9) 45.2(16) ? 2_555 . . .
C(7) C(7) C(8) C(8) 0.1(9) ? 2_555 . . 2_555
C(7) C(7) C(8) C(8) 90.2(11) ? 2_555 . . 4_555
C(8) C(7) C(7) N(3) -133.7(13) ? . . 2_555 .
C(8) C(7) C(7) C(8) -0.2(10) ? . . 2_555 2_555
C(7) C(7) C(8) C(9) -44.8(17) ? 4_555 . . .
C(7) C(7) C(8) C(8) -89.9(11) ? 4_555 . . 2_555
C(7) C(7) C(8) C(8) 0.1(10) ? 4_555 . . 4_555
C(8) C(7) C(7) N(3) 133.5(14) ? . . 4_555 .
C(8) C(7) C(7) C(8) -0.2(12) ? . . 4_555 4_555
C(7) C(8) C(8) C(7) -0.2(10) ? . . 2_555 2_555
C(7) C(8) C(8) C(9) 130.8(13) ? . . 2_555 .
C(7) C(8) C(8) C(7) -0.2(11) ? . . 4_555 4_555
C(7) C(8) C(8) C(9) -130.9(14) ? . . 4_555 .
C(7) C(8) C(9) C(8) -61.7(16) ? . . . 2_555
C(7) C(8) C(9) C(8) -0.1(18) ? . . . 3_555
C(7) C(8) C(9) C(8) 61.5(16) ? . . . 4_555
C(7) C(8) C(9) C(10) 179.9(9) ? . . . .
C(8) C(8) C(8) C(7) 88.5(12) ? 2_555 . 4_555 4_555
C(8) C(8) C(8) C(9) -42.3(8) ? 2_555 . 4_555 .
C(8) C(8) C(8) C(7) -88.7(11) ? 4_555 . 2_555 2_555
C(8) C(8) C(8) C(9) 42.3(8) ? 4_555 . 2_555 .
C(8) C(8) C(9) C(8) 61.6(11) ? 2_555 . . 3_555
C(8) C(8) C(9) C(8) 123.2(11) ? 2_555 . . 4_555
C(8) C(8) C(9) C(10) -118.4(8) ? 2_555 . . .
C(9) C(8) C(8) C(7) -130.9(13) ? . . 2_555 2_555
C(8) C(8) C(9) C(8) -123.2(11) ? 4_555 . . 2_555
C(8) C(8) C(9) C(8) -61.6(11) ? 4_555 . . 3_555
C(8) C(8) C(9) C(10) 118.4(8) ? 4_555 . . .
C(9) C(8) C(8) C(7) 130.8(14) ? . . 4_555 4_555
C(8) C(9) C(10) C(11) 152.4(13) ? . . . .
C(8) C(9) C(10) C(11) -117.6(12) ? . . . 2_555
C(8) C(9) C(10) C(11) -27.6(12) ? . . . 3_555
C(8) C(9) C(10) C(11) 62.4(12) ? . . . 4_555
C(8) C(9) C(10) C(11) 62.4(12) ? 2_555 . . .
C(8) C(9) C(10) C(11) 152.4(12) ? 2_555 . . 2_555
C(8) C(9) C(10) C(11) -117.6(12) ? 2_555 . . 3_555
C(8) C(9) C(10) C(11) -27.6(12) ? 2_555 . . 4_555
C(8) C(9) C(10) C(11) -27.6(12) ? 3_555 . . .
C(8) C(9) C(10) C(11) 62.4(12) ? 3_555 . . 2_555
C(8) C(9) C(10) C(11) 152.4(12) ? 3_555 . . 3_555
C(8) C(9) C(10) C(11) -117.6(12) ? 3_555 . . 4_555
C(8) C(9) C(10) C(11) -117.6(12) ? 4_555 . . .
C(8) C(9) C(10) C(11) -27.6(12) ? 4_555 . . 2_555
C(8) C(9) C(10) C(11) 62.4(12) ? 4_555 . . 3_555
C(8) C(9) C(10) C(11) 152.4(12) ? 4_555 . . 4_555
C(9) C(10) C(11) C(11) 117.7(8) ? . . . 2_555
C(9) C(10) C(11) C(11) -117.7(8) ? . . . 4_555
C(9) C(10) C(11) C(12) 179.3(12) ? . . . 6_555
C(9) C(10) C(11) C(11) -117.7(8) ? . . 2_555 .
C(9) C(10) C(11) C(11) -117.7(8) ? . . 3_555 2_555
C(9) C(10) C(11) C(11) 117.7(8) ? . . 3_555 4_555
C(9) C(10) C(11) C(11) 117.7(8) ? . . 4_555 .
C(11) C(10) C(11) C(11) 124.7(11) ? 2_555 . . 4_555
C(11) C(10) C(11) C(12) 61.6(17) ? 2_555 . . 6_555
C(11) C(10) C(11) C(11) 62.3(13) ? . . 3_555 2_555
C(11) C(10) C(11) C(11) -62.3(13) ? . . 3_555 4_555
C(11) C(10) C(11) C(11) -62.3(13) ? 3_555 . . 2_555
C(11) C(10) C(11) C(11) 62.3(13) ? 3_555 . . 4_555
C(11) C(10) C(11) C(12) -1(2) ? 3_555 . . 6_555
C(11) C(10) C(11) C(11) -124.7(11) ? 4_555 . . 2_555
C(11) C(10) C(11) C(12) -63.0(17) ? 4_555 . . 6_555
C(11) C(10) C(11) C(11) -124.7(11) ? 2_555 . 3_555 4_555
C(11) C(10) C(11) C(11) 124.7(11) ? 3_555 . 2_555 .
C(11) C(10) C(11) C(11) -62.3(12) ? 2_555 . 4_555 .
C(11) C(10) C(11) C(11) 62.3(13) ? 4_555 . 2_555 .
C(11) C(10) C(11) C(11) -124.7(11) ? 3_555 . 4_555 .
C(11) C(10) C(11) C(11) 124.7(11) ? 4_555 . 3_555 2_555
C(11) C(11) C(11) C(10) 41.1(8) ? 2_555 . 4_555 .
C(11) C(11) C(11) C(10) -41.1(8) ? 4_555 . 2_555 .
C(12) C(11) C(11) C(10) -129.7(15) ? 6_555 . 2_555 .
C(12) C(11) C(11) C(10) 128.8(15) ? 6_555 . 4_555 .
C(11) C(12) C(12) N(4) 134.4(14) ? 6_554 . 2_555 .
C(11) C(12) C(12) N(4) -133.5(15) ? 6_554 . 4_555 .
C(12) C(12) C(12) N(4) -42.1(8) ? 2_555 . 4_555 .
C(12) C(12) C(12) N(4) 42.1(7) ? 4_555 . 2_555 .
N(5) C(13) C(14) C(15) 0.4(9) ? . . . .
C(13) C(14) C(15) C(14) -0.2(9) ? . . . 3_655
C(13) C(14) C(15) C(15) 179.8(4) ? . . . 14_665
C(14) C(15) C(15) C(14) -31.6(5) ? . . 14_665 14_665
C(14) C(15) C(15) C(14) 148.4(5) ? 3_655 . 14_665 14_665
